data_7021908
loop_
_publ_author_name
'Vivekananda, K. V.'
'Dey, S.'
'Wadawale, A.'
'Bhuvanesh, N.'
'Jain, V. K.'

_publ_section_title
;
 Syntheses of Pd(ii)/Pt(ii) complexes with non-chelating
 4-pyridylselenolate ligand ranging from mononuclear to macrocyclic
 structures and their utility as catalysts in Suzuki C-C coupling
 reaction.
;
_journal_issue 39
_journal_name_full 'Dalton transactions (Cambridge, England : 2003)'
_journal_page_first 14158
_journal_page_last 14167
_journal_paper_doi 10.1039/c3dt51510a
_journal_volume 42
_journal_year 2013
_chemical_formula_sum 'C46 H38 N2 P2 Pd Se2'
_chemical_formula_weight 945.04
_chemical_name_systematic
;
?
;
_space_group_IT_number 4
_symmetry_cell_setting monoclinic
_symmetry_space_group_name_Hall 'P 2yb'
_symmetry_space_group_name_H-M 'P 1 21 1'
_atom_sites_solution_hydrogens geom
_atom_sites_solution_primary direct
_atom_sites_solution_secondary difmap
_audit_creation_method SHELXL-97
_cell_angle_alpha 90.00
_cell_angle_beta 91.1260(10)
_cell_angle_gamma 90.00
_cell_formula_units_Z 2
_cell_length_a 10.1330(11)
_cell_length_b 12.8723(14)
_cell_length_c 15.0542(16)
_cell_measurement_reflns_used 9988
_cell_measurement_temperature 110(2)
_cell_measurement_theta_max 27.47
_cell_measurement_theta_min 2.40
_cell_volume 1963.2(4)
_computing_cell_refinement
;
APEX-II(BRUKER-NONIUS, 2003)
;
_computing_data_collection 'APEX-II (BRUKER-NONIUS, 2003)'
_computing_data_reduction APEX-II
_computing_molecular_graphics Olex2
_computing_publication_material 'Bruker SHELXTL'
_computing_structure_refinement 'SHELXL-97 (Sheldrick, 2008)'
_computing_structure_solution 'SHELXS-97 (Sheldrick, 2008)'
_diffrn_ambient_temperature 110(2)
_diffrn_measured_fraction_theta_full 0.999
_diffrn_measured_fraction_theta_max 0.999
_diffrn_measurement_device_type 'APEX II'
_diffrn_measurement_method 'omega scans'
_diffrn_radiation_monochromator graphite
_diffrn_radiation_source 'fine-focus sealed tube'
_diffrn_radiation_type MoK\a
_diffrn_radiation_wavelength 0.71073
_diffrn_reflns_av_R_equivalents 0.0319
_diffrn_reflns_av_sigmaI/netI 0.0332
_diffrn_reflns_limit_h_max 12
_diffrn_reflns_limit_h_min -13
_diffrn_reflns_limit_k_max 16
_diffrn_reflns_limit_k_min -16
_diffrn_reflns_limit_l_max 19
_diffrn_reflns_limit_l_min -19
_diffrn_reflns_number 30774
_diffrn_reflns_theta_full 27.48
_diffrn_reflns_theta_max 27.48
_diffrn_reflns_theta_min 1.35
_diffrn_standards_decay_% 0
_diffrn_standards_interval_count 0
_diffrn_standards_number 0
_exptl_absorpt_coefficient_mu 2.444
_exptl_absorpt_correction_T_max 0.6958
_exptl_absorpt_correction_T_min 0.3745
_exptl_absorpt_correction_type multi-scan
_exptl_absorpt_process_details 'SADABS; (Sheldrick, 2006)'
_exptl_crystal_colour red
_exptl_crystal_density_diffrn 1.599
_exptl_crystal_density_method 'not measured'
_exptl_crystal_description block
_exptl_crystal_F_000 944
_exptl_crystal_size_max 0.50
_exptl_crystal_size_mid 0.43
_exptl_crystal_size_min 0.16
_refine_diff_density_max 3.155
_refine_diff_density_min -0.849
_refine_diff_density_rms 0.130
_refine_ls_abs_structure_details 'Flack H D (1983), Acta Cryst. A39, 876-881'
_refine_ls_abs_structure_Flack 0.0(4)
_refine_ls_extinction_method none
_refine_ls_goodness_of_fit_ref 1.037
_refine_ls_hydrogen_treatment constr
_refine_ls_matrix_type full
_refine_ls_number_parameters 479
_refine_ls_number_reflns 8936
_refine_ls_number_restraints 1
_refine_ls_restrained_S_all 1.036
_refine_ls_R_factor_all 0.0485
_refine_ls_R_factor_gt 0.0440
_refine_ls_shift/su_max 0.000
_refine_ls_shift/su_mean 0.000
_refine_ls_structure_factor_coef Fsqd
_refine_ls_weighting_details 'calc w=1/[\s^2^(Fo^2^)+(0.0711P)^2^+2.5593P] where P=(Fo^2^+2Fc^2^)/3'
_refine_ls_weighting_scheme calc
_refine_ls_wR_factor_gt 0.1128
_refine_ls_wR_factor_ref 0.1162
_reflns_number_gt 8155
_reflns_number_total 8936
_reflns_threshold_expression >2sigma(I)
_cod_data_source_file c3dt51510a.txt
_cod_data_source_block mono1
_cod_depositor_comments
;
The following automatic conversions were performed:

'_symmetry_cell_setting' value 'Monoclinic' changed to 'monoclinic'
according to /home/saulius/struct/CIF-dictionaries/cif_core.dic
dictionary named 'cif_core.dic' version 2.4.2 from 2011-04-26.

Automatic conversion script
Id: cif_fix_values 1891 2012-01-12 08:04:46Z andrius 
;
_cod_original_sg_symbol_H-M P2(1)
_cod_database_code 7021908

loop_
_symmetry_equiv_pos_as_xyz
'x, y, z'
'-x, y+1/2, -z'

loop_
_atom_site_label
_atom_site_type_symbol
_atom_site_fract_x
_atom_site_fract_y
_atom_site_fract_z
_atom_site_U_iso_or_equiv
_atom_site_adp_type
_atom_site_occupancy
_atom_site_symmetry_multiplicity
_atom_site_calc_flag
_atom_site_refinement_flags
Pd1 Pd 0.25254(3) 0.50163(4) 0.26000(2) 0.01625(9) Uani 1 1 d .
Se1 Se 0.08339(4) 0.51090(4) 0.37401(3) 0.02369(14) Uani 1 1 d .
Se2 Se 0.41658(4) 0.49565(4) 0.14231(3) 0.01984(11) Uani 1 1 d .
P1 P 0.17316(11) 0.66444(10) 0.21518(8) 0.0171(2) Uani 1 1 d .
P2 P 0.33126(11) 0.33519(11) 0.29741(8) 0.0170(2) Uani 1 1 d .
N1 N 0.2972(6) 0.4856(4) 0.6540(3) 0.0445(13) Uani 1 1 d .
N2 N 0.1579(5) 0.4811(3) -0.1216(3) 0.0327(11) Uani 1 1 d .
C1 C 0.1743(5) 0.4994(5) 0.4849(3) 0.0257(9) Uani 1 1 d .
C2 C 0.3097(5) 0.5060(5) 0.4965(3) 0.0319(11) Uani 1 1 d .
H2 H 0.3645 0.5158 0.4467 0.038 Uiso 1 1 calc R
C3 C 0.3657(6) 0.4980(6) 0.5818(4) 0.0445(14) Uani 1 1 d .
H3 H 0.4590 0.5018 0.5878 0.053 Uiso 1 1 calc R
C4 C 0.1642(8) 0.4826(5) 0.6431(4) 0.0462(17) Uani 1 1 d .
H4 H 0.1118 0.4759 0.6944 0.055 Uiso 1 1 calc R
C5 C 0.1014(6) 0.4888(5) 0.5616(3) 0.0367(13) Uani 1 1 d .
H5 H 0.0078 0.4858 0.5576 0.044 Uiso 1 1 calc R
C6 C 0.3088(4) 0.4883(4) 0.0373(3) 0.0197(9) Uani 1 1 d .
C7 C 0.3587(5) 0.5224(4) -0.0430(3) 0.0269(11) Uani 1 1 d .
H7 H 0.4459 0.5491 -0.0457 0.032 Uiso 1 1 calc R
C8 C 0.2813(6) 0.5169(4) -0.1175(3) 0.0327(12) Uani 1 1 d .
H8 H 0.3182 0.5407 -0.1714 0.039 Uiso 1 1 calc R
C9 C 0.1116(5) 0.4478(4) -0.0440(4) 0.0331(12) Uani 1 1 d .
H9 H 0.0238 0.4220 -0.0434 0.040 Uiso 1 1 calc R
C10 C 0.1823(5) 0.4484(4) 0.0351(4) 0.0272(11) Uani 1 1 d .
H10 H 0.1444 0.4216 0.0876 0.033 Uiso 1 1 calc R
C11 C 0.2163(5) 0.7710(4) 0.2924(3) 0.0249(11) Uani 1 1 d .
C12 C 0.2555(5) 0.7497(4) 0.3801(4) 0.0287(12) Uani 1 1 d .
H12 H 0.2638 0.6796 0.3991 0.034 Uiso 1 1 calc R
C13 C 0.2821(6) 0.8288(5) 0.4392(4) 0.0376(13) Uani 1 1 d .
H13 H 0.3108 0.8129 0.4981 0.045 Uiso 1 1 calc R
C14 C 0.2678(6) 0.9299(6) 0.4138(4) 0.0475(16) Uani 1 1 d .
H14 H 0.2820 0.9839 0.4559 0.057 Uiso 1 1 calc R
C15 C 0.2327(7) 0.9541(5) 0.3272(5) 0.0463(16) Uani 1 1 d .
H15 H 0.2266 1.0248 0.3097 0.056 Uiso 1 1 calc R
C16 C 0.2060(6) 0.8762(5) 0.2653(4) 0.0376(13) Uani 1 1 d .
H16 H 0.1812 0.8933 0.2059 0.045 Uiso 1 1 calc R
C17 C -0.0075(4) 0.6641(4) 0.2039(3) 0.0187(9) Uani 1 1 d .
C18 C -0.0809(5) 0.7524(4) 0.2162(4) 0.0270(11) Uani 1 1 d .
H18 H -0.0380 0.8152 0.2332 0.032 Uiso 1 1 calc R
C19 C -0.2167(5) 0.7510(5) 0.2039(4) 0.0332(13) Uani 1 1 d .
H19 H -0.2665 0.8123 0.2137 0.040 Uiso 1 1 calc R
C20 C -0.2791(5) 0.6619(5) 0.1779(3) 0.0279(12) Uani 1 1 d .
H20 H -0.3722 0.6611 0.1690 0.033 Uiso 1 1 calc R
C21 C -0.2061(5) 0.5724(5) 0.1645(3) 0.0273(11) Uani 1 1 d .
H21 H -0.2492 0.5105 0.1458 0.033 Uiso 1 1 calc R
C22 C -0.0703(5) 0.5729(4) 0.1783(3) 0.0227(10) Uani 1 1 d .
H22 H -0.0207 0.5111 0.1704 0.027 Uiso 1 1 calc R
C23 C 0.2255(5) 0.7192(4) 0.1100(3) 0.0201(10) Uani 1 1 d .
C24 C 0.3526(5) 0.7597(4) 0.1026(4) 0.0270(11) Uani 1 1 d .
H24 H 0.4113 0.7577 0.1526 0.032 Uiso 1 1 calc R
C25 C 0.3936(5) 0.8017(4) 0.0259(4) 0.0338(13) Uani 1 1 d .
H25 H 0.4808 0.8284 0.0224 0.041 Uiso 1 1 calc R
C26 C 0.3086(6) 0.8065(5) -0.0491(4) 0.0348(13) Uani 1 1 d .
H26 H 0.3377 0.8364 -0.1029 0.042 Uiso 1 1 calc R
C27 C 0.1833(5) 0.7673(4) -0.0434(3) 0.0291(12) Uani 1 1 d .
H27 H 0.1254 0.7698 -0.0938 0.035 Uiso 1 1 calc R
C28 C 0.1400(5) 0.7238(4) 0.0356(3) 0.0224(10) Uani 1 1 d .
H28 H 0.0527 0.6974 0.0392 0.027 Uiso 1 1 calc R
C29 C 0.2784(5) 0.2448(4) 0.2099(3) 0.0257(11) Uani 1 1 d .
C30 C 0.1532(6) 0.2004(5) 0.2123(4) 0.0424(15) Uani 1 1 d .
H30 H 0.0984 0.2138 0.2615 0.051 Uiso 1 1 calc R
C31 C 0.1077(7) 0.1376(6) 0.1448(5) 0.0519(18) Uani 1 1 d .
H31 H 0.0231 0.1062 0.1479 0.062 Uiso 1 1 calc R
C32 C 0.1870(7) 0.1201(5) 0.0714(4) 0.0461(16) Uani 1 1 d .
H32 H 0.1585 0.0748 0.0250 0.055 Uiso 1 1 calc R
C33 C 0.3039(6) 0.1682(5) 0.0678(4) 0.0419(14) Uani 1 1 d .
H33 H 0.3561 0.1598 0.0165 0.050 Uiso 1 1 calc R
C34 C 0.3509(6) 0.2303(5) 0.1374(4) 0.0358(13) Uani 1 1 d .
H34 H 0.4349 0.2626 0.1334 0.043 Uiso 1 1 calc R
C35 C 0.5105(4) 0.3297(4) 0.3022(3) 0.0171(9) Uani 1 1 d .
C36 C 0.5806(5) 0.2379(4) 0.2881(3) 0.0251(11) Uani 1 1 d .
H36 H 0.5349 0.1754 0.2740 0.030 Uiso 1 1 calc R
C37 C 0.7186(5) 0.2386(4) 0.2950(4) 0.0293(12) Uani 1 1 d .
H37 H 0.7670 0.1767 0.2847 0.035 Uiso 1 1 calc R
C38 C 0.7840(5) 0.3290(5) 0.3166(4) 0.0315(12) Uani 1 1 d .
H38 H 0.8777 0.3292 0.3209 0.038 Uiso 1 1 calc R
C39 C 0.7158(5) 0.4189(4) 0.3321(3) 0.0264(11) Uani 1 1 d .
H39 H 0.7619 0.4805 0.3483 0.032 Uiso 1 1 calc R
C40 C 0.5796(5) 0.4198(4) 0.3240(3) 0.0190(9) Uani 1 1 d .
H40 H 0.5328 0.4826 0.3335 0.023 Uiso 1 1 calc R
C41 C 0.2869(5) 0.2706(4) 0.4015(3) 0.0197(10) Uani 1 1 d .
C42 C 0.3787(5) 0.2422(5) 0.4644(3) 0.0297(12) Uani 1 1 d .
H42 H 0.4698 0.2513 0.4528 0.036 Uiso 1 1 calc R
C43 C 0.3409(6) 0.2001(5) 0.5456(4) 0.0365(14) Uani 1 1 d .
H43 H 0.4066 0.1811 0.5885 0.044 Uiso 1 1 calc R
C44 C 0.2109(6) 0.1859(4) 0.5640(4) 0.0343(13) Uani 1 1 d .
H44 H 0.1862 0.1561 0.6189 0.041 Uiso 1 1 calc R
C45 C 0.1173(7) 0.2147(5) 0.5033(4) 0.0432(16) Uani 1 1 d .
H45 H 0.0267 0.2044 0.5158 0.052 Uiso 1 1 calc R
C46 C 0.1522(5) 0.2589(5) 0.4231(4) 0.0351(13) Uani 1 1 d .
H46 H 0.0854 0.2815 0.3823 0.042 Uiso 1 1 calc R

loop_
_atom_site_aniso_label
_atom_site_aniso_U_11
_atom_site_aniso_U_22
_atom_site_aniso_U_33
_atom_site_aniso_U_23
_atom_site_aniso_U_13
_atom_site_aniso_U_12
Pd1 0.01295(14) 0.02201(16) 0.01381(15) 0.00489(19) 0.00116(10) 0.00178(12)
Se1 0.0156(2) 0.0405(4) 0.0150(2) 0.0029(3) 0.00223(14) 0.0008(2)
Se2 0.01540(19) 0.0263(3) 0.0179(2) 0.0071(2) 0.00260(14) 0.0022(2)
P1 0.0151(5) 0.0215(6) 0.0148(5) 0.0018(4) 0.0013(4) 0.0010(4)
P2 0.0158(5) 0.0203(6) 0.0150(5) 0.0027(4) -0.0013(4) -0.0019(4)
N1 0.075(4) 0.031(3) 0.027(2) 0.000(2) -0.019(2) 0.004(3)
N2 0.044(3) 0.021(2) 0.032(2) -0.0033(18) -0.014(2) 0.0054(19)
C1 0.030(2) 0.028(2) 0.019(2) 0.006(3) -0.0019(17) -0.003(3)
C2 0.032(2) 0.034(3) 0.030(2) -0.011(3) -0.0054(19) 0.009(3)
C3 0.042(3) 0.045(3) 0.046(3) -0.016(4) -0.021(3) 0.014(3)
C4 0.085(5) 0.036(4) 0.018(2) 0.006(2) -0.003(3) -0.021(3)
C5 0.039(3) 0.048(4) 0.023(2) 0.015(3) 0.002(2) -0.014(3)
C6 0.021(2) 0.020(2) 0.0181(19) 0.0025(19) 0.0023(15) 0.0056(19)
C7 0.028(2) 0.027(3) 0.026(2) 0.002(2) 0.0014(19) 0.001(2)
C8 0.048(3) 0.028(3) 0.023(2) 0.004(2) -0.003(2) 0.001(2)
C9 0.030(3) 0.025(3) 0.045(3) -0.010(2) 0.000(2) 0.000(2)
C10 0.026(3) 0.029(3) 0.026(3) -0.006(2) 0.003(2) 0.000(2)
C11 0.017(2) 0.030(3) 0.028(3) -0.006(2) 0.0006(19) -0.003(2)
C12 0.025(3) 0.032(3) 0.029(3) -0.003(2) -0.003(2) -0.003(2)
C13 0.038(3) 0.046(3) 0.028(3) -0.016(3) -0.007(2) 0.002(3)
C14 0.044(4) 0.057(4) 0.041(4) -0.026(3) -0.006(3) -0.001(3)
C15 0.053(4) 0.026(3) 0.060(4) -0.011(3) 0.002(3) 0.001(3)
C16 0.043(3) 0.033(3) 0.037(3) -0.006(2) -0.006(3) 0.000(3)
C17 0.016(2) 0.022(2) 0.018(2) 0.0032(18) -0.0002(17) -0.0026(18)
C18 0.021(2) 0.027(3) 0.033(3) 0.005(2) 0.000(2) 0.004(2)
C19 0.020(3) 0.035(3) 0.044(3) 0.005(3) 0.005(2) 0.010(2)
C20 0.014(2) 0.041(3) 0.028(3) 0.007(2) 0.0001(19) 0.000(2)
C21 0.020(2) 0.033(3) 0.029(3) 0.001(2) -0.004(2) -0.004(2)
C22 0.023(2) 0.026(3) 0.019(2) 0.0006(19) 0.0000(18) 0.001(2)
C23 0.022(2) 0.016(2) 0.022(2) 0.0040(18) 0.0077(19) 0.0034(18)
C24 0.023(3) 0.026(3) 0.032(3) 0.002(2) 0.002(2) -0.002(2)
C25 0.027(3) 0.031(3) 0.044(3) 0.006(2) 0.014(2) -0.004(2)
C26 0.043(3) 0.033(3) 0.030(3) 0.015(2) 0.016(2) 0.007(2)
C27 0.038(3) 0.028(3) 0.021(3) 0.011(2) 0.006(2) 0.014(2)
C28 0.022(2) 0.024(2) 0.021(2) 0.0018(19) 0.0066(19) 0.0016(19)
C29 0.033(3) 0.026(3) 0.018(2) 0.0003(19) -0.003(2) -0.008(2)
C30 0.036(3) 0.057(4) 0.035(3) -0.008(3) 0.000(3) -0.015(3)
C31 0.040(3) 0.073(5) 0.043(4) -0.004(3) -0.004(3) -0.019(3)
C32 0.057(4) 0.054(4) 0.027(3) -0.017(3) -0.010(3) -0.006(3)
C33 0.051(4) 0.049(4) 0.026(3) -0.008(3) 0.001(3) 0.007(3)
C34 0.038(3) 0.037(3) 0.033(3) -0.007(2) 0.000(3) 0.000(2)
C35 0.014(2) 0.027(2) 0.0107(19) 0.0031(18) 0.0004(16) 0.0036(19)
C36 0.026(3) 0.021(2) 0.029(3) -0.002(2) -0.001(2) 0.003(2)
C37 0.027(3) 0.024(3) 0.037(3) -0.002(2) 0.000(2) 0.009(2)
C38 0.019(2) 0.041(3) 0.034(3) 0.005(3) -0.004(2) 0.006(2)
C39 0.023(3) 0.032(3) 0.024(2) 0.005(2) -0.011(2) -0.007(2)
C40 0.020(2) 0.018(2) 0.019(2) 0.0029(18) 0.0022(17) 0.0033(18)
C41 0.023(2) 0.017(2) 0.018(2) -0.0005(18) -0.0004(19) -0.0044(18)
C42 0.028(3) 0.038(3) 0.023(3) 0.011(2) 0.002(2) -0.002(2)
C43 0.050(4) 0.036(3) 0.023(3) 0.010(2) -0.005(2) -0.002(3)
C44 0.059(4) 0.020(3) 0.025(3) 0.004(2) 0.012(3) 0.002(2)
C45 0.043(3) 0.043(4) 0.044(4) 0.012(3) 0.024(3) -0.004(3)
C46 0.026(3) 0.046(4) 0.033(3) 0.018(3) 0.004(2) -0.009(3)

loop_
_atom_type_symbol
_atom_type_description
_atom_type_scat_dispersion_real
_atom_type_scat_dispersion_imag
_atom_type_scat_source
C C 0.0033 0.0016 'International Tables Vol C Tables 4.2.6.8 and 6.1.1.4'
H H 0.0000 0.0000 'International Tables Vol C Tables 4.2.6.8 and 6.1.1.4'
N N 0.0061 0.0033 'International Tables Vol C Tables 4.2.6.8 and 6.1.1.4'
P P 0.1023 0.0942 'International Tables Vol C Tables 4.2.6.8 and 6.1.1.4'
Pd Pd -0.9988 1.0072 'International Tables Vol C Tables 4.2.6.8 and 6.1.1.4'
Se Se -0.0929 2.2259 'International Tables Vol C Tables 4.2.6.8 and 6.1.1.4'

loop_
_geom_angle_atom_site_label_1
_geom_angle_atom_site_label_2
_geom_angle_atom_site_label_3
_geom_angle
P1 Pd1 P2 177.05(4)
P1 Pd1 Se1 85.25(3)
P2 Pd1 Se1 96.62(3)
P1 Pd1 Se2 93.08(3)
P2 Pd1 Se2 85.00(3)
Se1 Pd1 Se2 177.99(2)
C1 Se1 Pd1 106.16(14)
C6 Se2 Pd1 102.41(13)
C23 P1 C17 103.2(2)
C23 P1 C11 101.0(2)
C17 P1 C11 106.5(2)
C23 P1 Pd1 119.53(16)
C17 P1 Pd1 111.17(16)
C11 P1 Pd1 114.10(18)
C35 P2 C29 106.4(2)
C35 P2 C41 102.1(2)
C29 P2 C41 104.7(2)
C35 P2 Pd1 112.29(17)
C29 P2 Pd1 108.28(18)
C41 P2 Pd1 121.95(17)
C3 N1 C4 116.4(5)
C8 N2 C9 114.6(5)
C2 C1 C5 116.3(4)
C2 C1 Se1 124.8(4)
C5 C1 Se1 118.8(4)
C1 C2 C3 119.7(5)
C1 C2 H2 120.1
C3 C2 H2 120.1
N1 C3 C2 124.0(5)
N1 C3 H3 118.0
C2 C3 H3 118.0
N1 C4 C5 123.3(6)
N1 C4 H4 118.4
C5 C4 H4 118.4
C4 C5 C1 120.2(5)
C4 C5 H5 119.9
C1 C5 H5 119.9
C10 C6 C7 116.8(4)
C10 C6 Se2 123.7(4)
C7 C6 Se2 119.5(4)
C8 C7 C6 119.2(5)
C8 C7 H7 120.4
C6 C7 H7 120.4
N2 C8 C7 125.5(5)
N2 C8 H8 117.2
C7 C8 H8 117.2
N2 C9 C10 124.6(5)
N2 C9 H9 117.7
C10 C9 H9 117.7
C9 C10 C6 119.3(5)
C9 C10 H10 120.4
C6 C10 H10 120.4
C12 C11 C16 118.5(5)
C12 C11 P1 120.6(4)
C16 C11 P1 120.9(4)
C13 C12 C11 121.0(6)
C13 C12 H12 119.5
C11 C12 H12 119.5
C14 C13 C12 120.4(6)
C14 C13 H13 119.8
C12 C13 H13 119.8
C13 C14 C15 120.3(6)
C13 C14 H14 119.9
C15 C14 H14 119.9
C14 C15 C16 120.9(6)
C14 C15 H15 119.6
C16 C15 H15 119.6
C15 C16 C11 118.9(6)
C15 C16 H16 120.6
C11 C16 H16 120.6
C18 C17 C22 119.5(4)
C18 C17 P1 121.8(4)
C22 C17 P1 118.7(4)
C17 C18 C19 120.7(5)
C17 C18 H18 119.7
C19 C18 H18 119.7
C20 C19 C18 120.2(5)
C20 C19 H19 119.9
C18 C19 H19 119.9
C19 C20 C21 119.7(4)
C19 C20 H20 120.2
C21 C20 H20 120.2
C20 C21 C22 120.4(5)
C20 C21 H21 119.8
C22 C21 H21 119.8
C17 C22 C21 119.6(5)
C17 C22 H22 120.2
C21 C22 H22 120.2
C24 C23 C28 118.4(4)
C24 C23 P1 120.0(4)
C28 C23 P1 121.6(4)
C25 C24 C23 121.3(5)
C25 C24 H24 119.4
C23 C24 H24 119.4
C24 C25 C26 120.6(5)
C24 C25 H25 119.7
C26 C25 H25 119.7
C27 C26 C25 119.2(5)
C27 C26 H26 120.4
C25 C26 H26 120.4
C26 C27 C28 120.6(5)
C26 C27 H27 119.7
C28 C27 H27 119.7
C27 C28 C23 119.9(5)
C27 C28 H28 120.1
C23 C28 H28 120.1
C34 C29 C30 118.6(5)
C34 C29 P2 121.2(4)
C30 C29 P2 119.7(4)
C31 C30 C29 121.0(6)
C31 C30 H30 119.5
C29 C30 H30 119.5
C30 C31 C32 119.4(6)
C30 C31 H31 120.3
C32 C31 H31 120.3
C33 C32 C31 118.7(5)
C33 C32 H32 120.6
C31 C32 H32 120.6
C32 C33 C34 121.6(6)
C32 C33 H33 119.2
C34 C33 H33 119.2
C29 C34 C33 120.5(6)
C29 C34 H34 119.8
C33 C34 H34 119.8
C40 C35 C36 119.1(4)
C40 C35 P2 118.4(4)
C36 C35 P2 122.6(4)
C35 C36 C37 119.6(5)
C35 C36 H36 120.2
C37 C36 H36 120.2
C38 C37 C36 119.9(5)
C38 C37 H37 120.0
C36 C37 H37 120.0
C39 C38 C37 120.8(5)
C39 C38 H38 119.6
C37 C38 H38 119.6
C38 C39 C40 119.9(5)
C38 C39 H39 120.1
C40 C39 H39 120.1
C39 C40 C35 120.7(4)
C39 C40 H40 119.6
C35 C40 H40 119.6
C42 C41 C46 117.3(5)
C42 C41 P2 122.6(4)
C46 C41 P2 119.7(4)
C41 C42 C43 121.1(5)
C41 C42 H42 119.4
C43 C42 H42 119.4
C44 C43 C42 120.8(5)
C44 C43 H43 119.6
C42 C43 H43 119.6
C45 C44 C43 119.5(5)
C45 C44 H44 120.2
C43 C44 H44 120.2
C44 C45 C46 120.7(6)
C44 C45 H45 119.6
C46 C45 H45 119.6
C45 C46 C41 120.4(5)
C45 C46 H46 119.8
C41 C46 H46 119.8

loop_
_geom_bond_atom_site_label_1
_geom_bond_atom_site_label_2
_geom_bond_distance
Pd1 P1 2.3395(14)
Pd1 P2 2.3507(15)
Pd1 Se1 2.4521(6)
Pd1 Se2 2.4544(5)
Se1 C1 1.896(4)
Se2 C6 1.906(4)
P1 C23 1.821(5)
P1 C17 1.836(4)
P1 C11 1.845(5)
P2 C35 1.817(4)
P2 C29 1.830(5)
P2 C41 1.838(5)
N1 C3 1.310(8)
N1 C4 1.355(9)
N2 C8 1.333(7)
N2 C9 1.338(8)
C1 C2 1.383(7)
C1 C5 1.390(7)
C2 C3 1.397(7)
C2 H2 0.9500
C3 H3 0.9500
C4 C5 1.374(7)
C4 H4 0.9500
C5 H5 0.9500
C6 C10 1.381(7)
C6 C7 1.391(6)
C7 C8 1.358(7)
C7 H7 0.9500
C8 H8 0.9500
C9 C10 1.378(8)
C9 H9 0.9500
C10 H10 0.9500
C11 C12 1.398(7)
C11 C16 1.418(8)
C12 C13 1.376(8)
C12 H12 0.9500
C13 C14 1.363(10)
C13 H13 0.9500
C14 C15 1.380(9)
C14 H14 0.9500
C15 C16 1.392(8)
C15 H15 0.9500
C16 H16 0.9500
C17 C18 1.373(7)
C17 C22 1.386(7)
C18 C19 1.385(7)
C18 H18 0.9500
C19 C20 1.364(9)
C19 H19 0.9500
C20 C21 1.385(8)
C20 H20 0.9500
C21 C22 1.387(7)
C21 H21 0.9500
C22 H22 0.9500
C23 C24 1.396(7)
C23 C28 1.404(7)
C24 C25 1.348(8)
C24 H24 0.9500
C25 C26 1.407(8)
C25 H25 0.9500
C26 C27 1.371(8)
C26 H26 0.9500
C27 C28 1.393(7)
C27 H27 0.9500
C28 H28 0.9500
C29 C34 1.340(8)
C29 C30 1.393(8)
C30 C31 1.372(9)
C30 H30 0.9500
C31 C32 1.396(9)
C31 H31 0.9500
C32 C33 1.339(9)
C32 H32 0.9500
C33 C34 1.395(8)
C33 H33 0.9500
C34 H34 0.9500
C35 C40 1.391(7)
C35 C36 1.396(7)
C36 C37 1.400(7)
C36 H36 0.9500
C37 C38 1.376(8)
C37 H37 0.9500
C38 C39 1.370(8)
C38 H38 0.9500
C39 C40 1.383(7)
C39 H39 0.9500
C40 H40 0.9500
C41 C42 1.364(7)
C41 C46 1.417(7)
C42 C43 1.397(7)
C42 H42 0.9500
C43 C44 1.364(9)
C43 H43 0.9500
C44 C45 1.356(9)
C44 H44 0.9500
C45 C46 1.387(8)
C45 H45 0.9500
C46 H46 0.9500

loop_
_geom_torsion_atom_site_label_1
_geom_torsion_atom_site_label_2
_geom_torsion_atom_site_label_3
_geom_torsion_atom_site_label_4
_geom_torsion
P1 Pd1 Se1 C1 -121.8(2)
P2 Pd1 Se1 C1 60.4(2)
Se2 Pd1 Se1 C1 -155.9(8)
P1 Pd1 Se2 C6 -66.13(17)
P2 Pd1 Se2 C6 111.62(17)
Se1 Pd1 Se2 C6 -32.2(8)
P2 Pd1 P1 C23 -39.0(9)
Se1 Pd1 P1 C23 -168.57(19)
Se2 Pd1 P1 C23 10.30(19)
P2 Pd1 P1 C17 81.0(9)
Se1 Pd1 P1 C17 -48.57(16)
Se2 Pd1 P1 C17 130.30(16)
P2 Pd1 P1 C11 -158.6(9)
Se1 Pd1 P1 C11 71.87(18)
Se2 Pd1 P1 C11 -109.26(18)
P1 Pd1 P2 C35 96.4(9)
Se1 Pd1 P2 C35 -134.31(16)
Se2 Pd1 P2 C35 46.89(16)
P1 Pd1 P2 C29 -20.7(9)
Se1 Pd1 P2 C29 108.56(18)
Se2 Pd1 P2 C29 -70.25(18)
P1 Pd1 P2 C41 -142.1(9)
Se1 Pd1 P2 C41 -12.82(18)
Se2 Pd1 P2 C41 168.38(18)
Pd1 Se1 C1 C2 11.6(6)
Pd1 Se1 C1 C5 -171.8(5)
C5 C1 C2 C3 2.3(9)
Se1 C1 C2 C3 178.9(5)
C4 N1 C3 C2 -1.3(10)
C1 C2 C3 N1 -0.9(11)
C3 N1 C4 C5 1.9(10)
N1 C4 C5 C1 -0.4(10)
C2 C1 C5 C4 -1.7(10)
Se1 C1 C5 C4 -178.6(5)
Pd1 Se2 C6 C10 -25.7(5)
Pd1 Se2 C6 C7 155.8(4)
C10 C6 C7 C8 1.4(7)
Se2 C6 C7 C8 -180.0(4)
C9 N2 C8 C7 -0.6(8)
C6 C7 C8 N2 0.1(9)
C8 N2 C9 C10 -0.4(8)
N2 C9 C10 C6 1.9(8)
C7 C6 C10 C9 -2.3(7)
Se2 C6 C10 C9 179.1(4)
C23 P1 C11 C12 -148.1(4)
C17 P1 C11 C12 104.5(4)
Pd1 P1 C11 C12 -18.5(5)
C23 P1 C11 C16 34.2(5)
C17 P1 C11 C16 -73.2(5)
Pd1 P1 C11 C16 163.8(4)
C16 C11 C12 C13 0.7(8)
P1 C11 C12 C13 -177.1(4)
C11 C12 C13 C14 1.6(9)
C12 C13 C14 C15 -3.2(10)
C13 C14 C15 C16 2.7(11)
C14 C15 C16 C11 -0.4(10)
C12 C11 C16 C15 -1.2(9)
P1 C11 C16 C15 176.5(5)
C23 P1 C17 C18 -79.1(4)
C11 P1 C17 C18 26.7(5)
Pd1 P1 C17 C18 151.6(4)
C23 P1 C17 C22 97.9(4)
C11 P1 C17 C22 -156.3(4)
Pd1 P1 C17 C22 -31.4(4)
C22 C17 C18 C19 0.5(8)
P1 C17 C18 C19 177.5(4)
C17 C18 C19 C20 -1.2(8)
C18 C19 C20 C21 0.6(8)
C19 C20 C21 C22 0.7(8)
C18 C17 C22 C21 0.8(7)
P1 C17 C22 C21 -176.3(4)
C20 C21 C22 C17 -1.3(7)
C17 P1 C23 C24 161.4(4)
C11 P1 C23 C24 51.4(5)
Pd1 P1 C23 C24 -74.6(4)
C17 P1 C23 C28 -17.2(5)
C11 P1 C23 C28 -127.2(4)
Pd1 P1 C23 C28 106.8(4)
C28 C23 C24 C25 -0.6(8)
P1 C23 C24 C25 -179.3(4)
C23 C24 C25 C26 0.4(9)
C24 C25 C26 C27 -0.3(9)
C25 C26 C27 C28 0.4(8)
C26 C27 C28 C23 -0.6(8)
C24 C23 C28 C27 0.7(7)
P1 C23 C28 C27 179.3(4)
C35 P2 C29 C34 -33.8(5)
C41 P2 C29 C34 -141.4(5)
Pd1 P2 C29 C34 87.1(5)
C35 P2 C29 C30 154.7(5)
C41 P2 C29 C30 47.1(5)
Pd1 P2 C29 C30 -84.4(5)
C34 C29 C30 C31 4.1(10)
P2 C29 C30 C31 175.9(5)
C29 C30 C31 C32 -1.6(11)
C30 C31 C32 C33 -2.2(11)
C31 C32 C33 C34 3.6(10)
C30 C29 C34 C33 -2.8(9)
P2 C29 C34 C33 -174.4(5)
C32 C33 C34 C29 -1.1(10)
C29 P2 C35 C40 146.6(4)
C41 P2 C35 C40 -103.9(4)
Pd1 P2 C35 C40 28.4(4)
C29 P2 C35 C36 -35.8(5)
C41 P2 C35 C36 73.6(4)
Pd1 P2 C35 C36 -154.1(4)
C40 C35 C36 C37 -0.9(7)
P2 C35 C36 C37 -178.4(4)
C35 C36 C37 C38 0.9(8)
C36 C37 C38 C39 0.3(9)
C37 C38 C39 C40 -1.4(8)
C38 C39 C40 C35 1.4(7)
C36 C35 C40 C39 -0.2(7)
P2 C35 C40 C39 177.4(4)
C35 P2 C41 C42 7.0(5)
C29 P2 C41 C42 117.7(5)
Pd1 P2 C41 C42 -119.2(4)
C35 P2 C41 C46 -179.9(5)
C29 P2 C41 C46 -69.2(5)
Pd1 P2 C41 C46 53.8(5)
C46 C41 C42 C43 2.1(8)
P2 C41 C42 C43 175.3(4)
C41 C42 C43 C44 0.2(9)
C42 C43 C44 C45 -1.1(9)
C43 C44 C45 C46 -0.4(10)
C44 C45 C46 C41 2.8(10)
C42 C41 C46 C45 -3.6(9)
P2 C41 C46 C45 -177.0(5)
